data_2011008
loop_
_publ_author_name
'Chiaroni, Ang\`ele'
'Riche, Claude'
'Khuong-Huu, Qui'
'Nguyen-Ngoc, Hanh'
'Nguyen-Viet, Kinh'
'Khuong-Huu, Fran\,coise'

_publ_section_title
;
 New limonoids from <i>Harrisonia perforata</i> (Blanco) Merr.
;
_journal_issue 6
_journal_name_full 'Acta Crystallographica Section C'
_journal_page_first 711
_journal_page_last 713
_journal_paper_doi 10.1107/S0108270100003565
_journal_volume 56
_journal_year 2000
_chemical_formula_sum 'C27 H32 O9'
_chemical_formula_weight 500.53
_chemical_name_common 'Haperforine B1'
_chemical_name_systematic
;
 methyl 4-(3,6-dihydro-2,2-dimethyl-6-oxo-2H-pyran-3-ylideneacetyl)-8-
furanoyl-5-(1-hydroxyethyl)-4,8-dimethyl-1-oxaspiro[2.5]octane-2-carboxylate
;
_space_group_IT_number 19
_symmetry_cell_setting orthorhombic
_symmetry_space_group_name_Hall 'P 2ac 2ab'
_symmetry_space_group_name_H-M 'P 21 21 21'
_audit_creation_method SHELXL
_cell_angle_alpha 90.00
_cell_angle_beta 90.00
_cell_angle_gamma 90.00
_cell_formula_units_Z 4
_cell_length_a 12.216(4)
_cell_length_b 12.463(5)
_cell_length_c 16.781(7)
_cell_measurement_reflns_used 25
_cell_measurement_temperature 293(2)
_cell_measurement_theta_max 22.1
_cell_measurement_theta_min 14.0
_cell_volume 2554.9(17)
_computing_cell_refinement 'CAD4 Software'
_computing_data_collection 'CAD4 Software (Enraf-Nonius, 1989)'
_computing_data_reduction 'NONIUS (Riche, 1989) '
_computing_molecular_graphics 'R3M  (Riche, 1983)  and ORTEP (Johnson, 1965)'
_computing_structure_refinement 'SHELXL93  (Sheldrick, 1993)'
_computing_structure_solution 'SHELXS86  (Sheldrick, 1990)'
_diffrn_ambient_temperature 293(2)
_diffrn_measurement_device 'Nonius CAD4 diffractometer'
_diffrn_measurement_method \q/2\q
_diffrn_radiation_monochromator graphite
_diffrn_radiation_source 'fine-focus sealed tube'
_diffrn_radiation_type CuK\a
_diffrn_radiation_wavelength 1.54180
_diffrn_reflns_av_R_equivalents .0261
_diffrn_reflns_av_sigmaI/netI .0275
_diffrn_reflns_limit_h_max 14
_diffrn_reflns_limit_h_min -10
_diffrn_reflns_limit_k_max 14
_diffrn_reflns_limit_k_min 0
_diffrn_reflns_limit_l_max 19
_diffrn_reflns_limit_l_min 0
_diffrn_reflns_number 3271
_diffrn_reflns_theta_max 66.85
_diffrn_reflns_theta_min 4.42
_diffrn_standards_decay_% 2
_diffrn_standards_interval_time 120
_diffrn_standards_number 3
_exptl_absorpt_coefficient_mu .812
_exptl_absorpt_correction_type none
_exptl_crystal_colour colorless
_exptl_crystal_density_diffrn 1.301
_exptl_crystal_density_meas ?
_exptl_crystal_description prism
_exptl_crystal_F_000 1064
_exptl_crystal_size_max .53
_exptl_crystal_size_mid .26
_exptl_crystal_size_min .2
_refine_diff_density_max .241
_refine_diff_density_min -.263
_refine_ls_extinction_method none
_refine_ls_goodness_of_fit_all 1.075
_refine_ls_goodness_of_fit_ref 1.087
_refine_ls_hydrogen_treatment constr
_refine_ls_matrix_type full
_refine_ls_number_parameters 325
_refine_ls_number_reflns 2327
_refine_ls_number_restraints 0
_refine_ls_restrained_S_all 1.075
_refine_ls_restrained_S_obs 1.087
_refine_ls_R_factor_all .0516
_refine_ls_R_factor_gt .0485
_refine_ls_shift/esd_mean .001
_refine_ls_shift/su_max -.004
_refine_ls_structure_factor_coef Fsqd
_refine_ls_weighting_details 'w = 1/[\s^2^(Fo^2^)+(0.0859P)^2^+0.5597P] where P=(Fo^2^+2Fc^2^)/3'
_refine_ls_weighting_scheme calc
_refine_ls_wR_factor_all .1309
_refine_ls_wR_factor_ref .1278
_reflns_number_gt 2192
_reflns_number_total 2327
_reflns_threshold_expression I>2\s(I)
_cod_data_source_file gs1076.cif
_cod_data_source_block B1
_cod_depositor_comments
;
The following automatic conversions were performed:

'_exptl_crystal_density_meas' value 'not measured' was changed to '?'
- the value is perceived as not measured.

Automatic conversion script
Id: cif_fix_values 3008 2015-01-20 13:52:24Z robertas 

The following automatic conversions were performed:

'_refine_ls_weighting_scheme' value 'calc w =
1/[\s^2^(Fo^2^)+(0.0859P)^2^+0.5597P] where P=(Fo^2^+2Fc^2^)/3' was
changed to 'calc'. New tag '_refine_ls_weighting_details' was
created. The value of the new tag was set to 'w =
1/[\s^2^(Fo^2^)+(0.0859P)^2^+0.5597P] where P=(Fo^2^+2Fc^2^)/3'.

Automatic conversion script
Id: cif_fix_values 3143 2015-03-26 13:38:13Z robertas 
;
_cod_database_code 2011008

loop_
_symmetry_equiv_pos_as_xyz
'x, y, z'
'-x+1/2, -y, z+1/2'
'x+1/2, -y+1/2, -z'
'-x, y+1/2, -z+1/2'

loop_
_atom_site_aniso_label
_atom_site_aniso_U_11
_atom_site_aniso_U_22
_atom_site_aniso_U_33
_atom_site_aniso_U_12
_atom_site_aniso_U_13
_atom_site_aniso_U_23
C1 .041(2) .043(2) .034(2) -.0027(14) -.0045(15) -.0004(13)
C2 .053(2) .041(2) .041(2) -.0009(15) -.008(2) .0019(13)
C3 .051(2) .046(2) .031(2) .0026(15) -.004(2) .0019(14)
C4 .053(2) .047(2) .048(2) .007(2) -.008(2) .002(2)
C5 .057(2) .086(3) .053(2) -.009(2) -.005(2) .011(2)
C6 .088(3) .062(2) .056(2) -.020(2) -.025(2) .002(2)
C7 .077(3) .049(2) .044(2) -.002(2) -.015(2) .002(2)
C8 .0352(14) .0333(13) .0313(15) -.0009(11) -.0008(14) -.0013(12)
C9 .0359(15) .0344(15) .042(2) .0020(12) .0006(14) .0005(13)
C10 .055(2) .046(2) .065(2) .003(2) .004(2) -.017(2)
C11 .039(2) .0404(15) .054(2) .0051(13) -.008(2) .0029(14)
C12 .044(2) .040(2) .047(2) .0021(14) -.008(2) .0057(14)
C13 .0366(15) .0377(14) .037(2) -.0019(13) -.0053(14) .0023(13)
C14 .0279(12) .0307(12) .032(2) -.0005(11) -.0004(13) .0008(11)
C15 .0350(14) .0383(15) .042(2) .0005(12) .0029(14) -.0014(13)
C16 .042(2) .042(2) .050(2) .0033(15) .003(2) .0005(14)
C17 .0360(15) .044(2) .042(2) -.0023(13) -.0009(15) -.0059(14)
C18 .050(2) .051(2) .039(2) -.010(2) -.004(2) -.0059(15)
C19 .116(4) .048(2) .102(4) .026(3) -.027(4) -.023(2)
C20 .038(2) .043(2) .039(2) -.0077(13) .0006(14) -.0022(14)
C21 .050(2) .037(2) .081(3) -.0021(15) .006(2) .006(2)
C22 .046(2) .057(2) .052(2) -.012(2) .003(2) .001(2)
C23 .064(2) .055(2) .066(3) -.018(2) .006(2) .008(2)
C28 .106(4) .051(2) .072(3) .024(2) -.018(3) -.004(2)
C29 .076(3) .074(3) .051(2) .003(2) .002(2) .018(2)
C30 .046(2) .047(2) .034(2) -.0084(14) .006(2) .0021(13)
C31 .082(3) .073(2) .044(2) .006(2) .016(2) .007(2)
O1 .0506(13) .0567(13) .0521(14) -.0171(11) -.0092(13) .0090(12)
O4 .058(2) .069(2) .071(2) .0086(14) -.0160(15) .0051(15)
O7 .067(2) .134(3) .088(2) -.021(2) -.030(2) .018(2)
O10 .085(2) .0597(15) .0475(14) -.0137(15) .004(2) -.0097(12)
O14 .0389(11) .0360(10) .0441(12) .0073(9) .0013(10) .0034(9)
O16 .069(2) .0582(14) .0536(15) .0233(14) .0154(14) -.0015(12)
O16' .0587(14) .0461(12) .0463(13) .0029(11) .0134(13) .0031(10)
O17 .0327(11) .0545(14) .088(2) .0006(10) -.0012(13) -.0017(14)
O21 .067(2) .0425(12) .096(2) -.0025(12) .007(2) .0121(14)

loop_
_atom_site_label
_atom_site_fract_x
_atom_site_fract_y
_atom_site_fract_z
_atom_site_U_iso_or_equiv
_atom_site_thermal_displace_type
_atom_site_calc_flag
_atom_site_refinement_flags
_atom_site_occupancy
_atom_site_disorder_group
_atom_site_type_symbol
C1 .0596(3) .0522(2) .1814(2) .0393(7) Uani d . 1 . C
C2 .0238(3) .1355(3) .1232(2) .0448(8) Uani d . 1 . C
H2 .0486 .2052 .1310 .054 Uiso calc R 1 . H
C3 -.0409(3) .1173(3) .0609(2) .0427(7) Uani d . 1 . C
C4 -.0764(3) .2090(3) .0070(2) .0495(8) Uani d . 1 . C
C5 -.2185(4) .0890(4) -.0459(2) .0654(11) Uani d . 1 . C
C6 -.1524(4) -.0003(4) -.0205(3) .0687(12) Uani d . 1 . C
H6 -.1654 -.0677 -.0423 .082 Uiso calc R 1 . H
C7 -.0732(4) .0107(3) .0334(2) .0567(10) Uani d . 1 . C
H7 -.0382 -.0497 .0537 .068 Uiso calc R 1 . H
C8 .1694(2) .0694(2) .2253(2) .0332(6) Uani d . 1 . C
C9 .2135(3) -.0419(2) .2518(2) .0373(7) Uani d . 1 . C
H9 .1539 -.0800 .2788 .045 Uiso calc R 1 . H
C10 .2522(3) -.1117(3) .1818(2) .0555(9) Uani d . 1 . C
H10 .3275 -.0899 .1697 .067 Uiso calc R 1 . H
C11 .3086(3) -.0301(2) .3113(2) .0447(8) Uani d . 1 . C
H11A .3269 -.1006 .3320 .054 Uiso calc R 1 . H
H11B .3722 -.0033 .2830 .054 Uiso calc R 1 . H
C12 .2851(3) .0437(2) .3808(2) .0435(8) Uani d . 1 . C
H12A .3510 .0508 .4126 .052 Uiso calc R 1 . H
H12B .2294 .0111 .4141 .052 Uiso calc R 1 . H
C13 .2462(3) .1566(2) .3560(2) .0370(7) Uani d . 1 . C
C14 .1466(2) .1366(2) .3015(2) .0302(6) Uani d . 1 . C
C15 .0341(3) .1297(2) .3362(2) .0384(7) Uani d . 1 . C
H15 -.0148 .0812 .3073 .046 Uiso calc R 1 . H
C16 -.0005(3) .1508(3) .4200(2) .0447(8) Uani d . 1 . C
C17 .3415(3) .2205(3) .3173(2) .0406(7) Uani d . 1 . C
C18 .2210(3) .2221(3) .4325(2) .0469(8) Uani d . 1 . C
H18A .1966 .2927 .4179 .056 Uiso calc R 1 . H
H18B .2861 .2276 .4643 .056 Uiso calc R 1 . H
H18C .1647 .1867 .4625 .056 Uiso calc R 1 . H
C19 .2559(5) -.2296(3) .2035(3) .089(2) Uani d . 1 . C
H19A .2803 -.2704 .1583 .107 Uiso calc R 1 . H
H19B .1841 -.2531 .2188 .107 Uiso calc R 1 . H
H19C .3057 -.2400 .2471 .107 Uiso calc R 1 . H
C20 .3264(3) .3311(3) .2884(2) .0402(7) Uani d . 1 . C
C21 .2381(3) .3964(3) .2856(3) .0558(10) Uani d . 1 . C
H21 .1677 .3759 .3003 .067 Uiso calc R 1 . H
C22 .4146(3) .3953(3) .2594(2) .0517(9) Uani d . 1 . C
H22 .4869 .3733 .2533 .062 Uiso calc R 1 . H
C23 .3755(4) .4915(3) .2427(3) .0619(11) Uani d . 1 . C
H23 .4165 .5484 .2229 .074 Uiso calc R 1 . H
C28 -.0912(5) .3139(3) .0502(3) .0765(14) Uani d . 1 . C
H28A -.1410 .3041 .0939 .092 Uiso calc R 1 . H
H28B -.1203 .3665 .0142 .092 Uiso calc R 1 . H
H28C -.0218 .3379 .0702 .092 Uiso calc R 1 . H
C29 .0011(4) .2205(4) -.0620(2) .0668(11) Uani d . 1 . C
H29A .0089 .1525 -.0884 .080 Uiso calc R 1 . H
H29B .0712 .2438 -.0429 .080 Uiso calc R 1 . H
H29C -.0273 .2724 -.0989 .080 Uiso calc R 1 . H
C30 .2491(3) .1279(3) .1690(2) .0421(7) Uani d . 1 . C
H30A .3177 .1391 .1956 .051 Uiso calc R 1 . H
H30B .2185 .1960 .1540 .051 Uiso calc R 1 . H
H30C .2607 .0852 .1221 .051 Uiso calc R 1 . H
C31 -.0265(4) .0677(4) .5448(2) .0664(11) Uani d . 1 . C
H31A -.0126 .0005 .5709 .080 Uiso calc R 1 . H
H31B -.1038 .0816 .5446 .080 Uiso calc R 1 . H
H31C .0105 .1243 .5728 .080 Uiso calc R 1 . H
O1 .0010(2) -.0229(2) .19693(15) .0531(6) Uani d . 1 . O
O4 -.1860(2) .1882(2) -.0261(2) .0660(8) Uani d . 1 . O
O7 -.3039(3) .0793(4) -.0824(2) .0964(12) Uani d . 1 . O
O10 .1900(3) -.0965(2) .11050(15) .0639(7) Uani d . 1 . O
HO10 .1324 -.1300 .11372 .077 Uiso calc R 1 . H
O14 .0676(2) .2218(2) .29068(13) .0397(5) Uani d . 1 . O
O16 -.0422(2) .2327(2) .4432(2) .0601(7) Uani d . 1 . O
O16' .0131(2) .0629(2) .46411(14) .0504(6) Uani d . 1 . O
O17 .4332(2) .1828(2) .3173(2) .0582(7) Uani d . 1 . O
O21 .2651(2) .4948(2) .2589(2) .0685(8) Uani d . 1 . O

loop_
_atom_type_symbol
_atom_type_description
_atom_type_scat_dispersion_real
_atom_type_scat_dispersion_imag
_atom_type_scat_source
C C .0000 .0000 'International Tables Vol C Tables 4.2.6.8 and 6.1.1.4'
N N .0311 .0180 'International Tables Vol C Tables 4.2.6.8 and 6.1.1.4'
O O .0000 .0000 'International Tables Vol C Tables 4.2.6.8 and 6.1.1.4'
H H .0000 .0000 'International Tables Vol C Tables 4.2.6.8 and 6.1.1.4'

loop_
_geom_angle_atom_site_label_1
_geom_angle_atom_site_label_2
_geom_angle_atom_site_label_3
_geom_angle
O1 C1 C2 120.5(3)
O1 C1 C8 121.3(3)
C2 C1 C8 118.1(3)
C3 C2 C1 124.8(3)
C2 C3 C7 124.3(3)
C2 C3 C4 120.6(3)
C7 C3 C4 114.8(3)
O4 C4 C29 107.4(3)
O4 C4 C28 103.0(3)
C29 C4 C28 111.4(4)
O4 C4 C3 110.5(3)
C29 C4 C3 110.5(3)
C28 C4 C3 113.6(3)
O7 C5 O4 118.1(4)
O7 C5 C6 123.6(5)
O4 C5 C6 118.3(4)
C7 C6 C5 121.9(4)
C6 C7 C3 120.3(4)
C30 C8 C1 108.7(2)
C30 C8 C14 111.3(2)
C1 C8 C14 108.1(2)
C30 C8 C9 112.3(2)
C1 C8 C9 108.3(2)
C14 C8 C9 108.0(2)
C10 C9 C11 108.6(3)
C10 C9 C8 113.2(3)
C11 C9 C8 111.3(2)
O10 C10 C19 110.2(3)
O10 C10 C9 113.7(3)
C19 C10 C9 112.0(4)
C12 C11 C9 114.5(3)
C11 C12 C13 114.0(3)
C12 C13 C14 104.9(2)
C12 C13 C18 108.6(3)
C14 C13 C18 114.8(3)
C12 C13 C17 110.4(3)
C14 C13 C17 115.2(3)
C18 C13 C17 103.0(2)
O14 C14 C15 58.5(2)
O14 C14 C13 118.9(2)
C15 C14 C13 120.1(3)
O14 C14 C8 114.4(2)
C15 C14 C8 117.1(2)
C13 C14 C8 115.7(2)
O14 C15 C16 116.2(3)
O14 C15 C14 59.0(2)
C16 C15 C14 128.2(3)
O16 C16 O16' 124.7(3)
O16 C16 C15 124.9(3)
O16' C16 C15 110.1(3)
O17 C17 C20 118.6(3)
O17 C17 C13 119.5(3)
C20 C17 C13 121.5(3)
C21 C20 C22 104.6(3)
C21 C20 C17 132.5(3)
C22 C20 C17 122.8(3)
O21 C21 C20 111.4(3)
C23 C22 C20 108.0(3)
C22 C23 O21 109.9(3)
C5 O4 C4 121.7(3)
C15 O14 C14 62.4(2)
C16 O16' C31 116.5(3)
C21 O21 C23 106.1(3)

loop_
_geom_bond_atom_site_label_1
_geom_bond_atom_site_label_2
_geom_bond_site_symmetry_2
_geom_bond_distance
_geom_bond_publ_flag
C1 O1 . 1.207(4) ?
C1 C2 . 1.490(4) ?
C1 C8 . 1.547(4) ?
C2 C3 . 1.330(5) ?
C3 C7 . 1.460(5) ?
C3 C4 . 1.521(5) ?
C4 O4 . 1.472(5) ?
C4 C29 . 1.503(6) ?
C4 C28 . 1.506(5) ?
C5 O7 . 1.216(5) ?
C5 O4 . 1.340(5) ?
C5 C6 . 1.440(6) ?
C6 C7 . 1.332(6) ?
C8 C30 . 1.540(4) ?
C8 C14 . 1.553(4) ?
C8 C9 . 1.553(4) ?
C9 C10 . 1.537(5) ?
C9 C11 . 1.538(4) ?
C10 O10 . 1.429(5) ?
C10 C19 . 1.515(6) ?
C11 C12 . 1.513(5) ?
C12 C13 . 1.541(4) ?
C13 C14 . 1.543(4) ?
C13 C18 . 1.552(5) ?
C13 C17 . 1.554(4) ?
C14 O14 . 1.446(3) ?
C14 C15 . 1.494(4) ?
C15 O14 . 1.438(4) ?
C15 C16 . 1.492(5) ?
C16 O16 . 1.206(4) ?
C16 O16' . 1.332(4) ?
C17 O17 . 1.215(4) ?
C17 C20 . 1.473(5) ?
C20 C21 . 1.351(5) ?
C20 C22 . 1.429(5) ?
C21 O21 . 1.347(4) ?
C22 C23 . 1.320(6) ?
C23 O21 . 1.377(5) ?
C31 O16' . 1.439(5) ?

loop_
_geom_hbond_atom_site_label_D
_geom_hbond_atom_site_label_H
_geom_hbond_atom_site_label_A
_geom_hbond_site_symmetry_A
_geom_hbond_distance_DH
_geom_hbond_distance_HA
_geom_hbond_distance_DA
_geom_hbond_angle_DHA
_geom_hbond_publ_flag
O10 HO10 O16 4_545 .82 2.25 2.933(4) 141.3 yes

loop_
_geom_torsion_atom_site_label_1
_geom_torsion_atom_site_label_2
_geom_torsion_atom_site_label_3
_geom_torsion_atom_site_label_4
_geom_torsion
_geom_torsion_publ_flag
O1 C1 C2 C3 -31.3(5) yes
C8 C1 C2 C3 153.1(3) yes
C1 C2 C3 C7 -9.7(6) yes
C1 C2 C3 C4 177.4(3) yes
C7 C3 C4 O4 37.8(4) yes
C3 C4 O4 C5 -35.9(5) yes
C4 O4 C5 C6 11.6(6) yes
O4 C5 C6 C7 12.6(7) yes
C5 C6 C7 C3 -8.2(7) yes
C6 C7 C3 C4 -18.2(6) yes
C8 C9 C10 O10 -33.8(4) yes
C13 C14 C15 C16 6.8(4) yes
C14 C15 C16 O16 99.9(4) yes
C2 C3 C4 O4 -148.7(3) ?
C2 C3 C4 C29 92.6(4) ?
C7 C3 C4 C29 -80.9(4) ?
C2 C3 C4 C28 -33.4(5) ?
C7 C3 C4 C28 153.0(4) ?
O7 C5 C6 C7 -165.2(5) ?
C2 C3 C7 C6 168.6(4) ?
O1 C1 C8 C30 151.0(3) ?
C2 C1 C8 C30 -33.4(4) ?
O1 C1 C8 C9 28.7(4) ?
C2 C1 C8 C9 -155.7(3) ?
O1 C1 C8 C14 -88.0(3) ?
C2 C1 C8 C14 87.6(3) ?
C30 C8 C9 C10 -50.1(3) ?
C1 C8 C9 C10 69.9(3) ?
C14 C8 C9 C10 -173.3(3) ?
C30 C8 C9 C11 72.4(3) ?
C1 C8 C9 C11 -167.6(3) ?
C14 C8 C9 C11 -50.7(3) ?
C11 C9 C10 O10 -157.8(3) ?
C8 C9 C10 O10 -33.8(4) ?
C11 C9 C10 C19 76.4(4) ?
C8 C9 C10 C19 -159.5(4) ?
C10 C9 C11 C12 175.7(3) ?
C8 C9 C11 C12 50.5(4) ?
C9 C11 C12 C13 -53.9(4) ?
C11 C12 C13 C14 54.7(3) ?
C11 C12 C13 C18 177.9(3) ?
C11 C12 C13 C17 -69.9(3) ?
C12 C13 C14 O14 158.1(3) ?
C18 C13 C14 O14 39.0(4) ?
C17 C13 C14 O14 -80.3(3) ?
C12 C13 C14 C15 89.8(3) ?
C18 C13 C14 C15 -29.3(4) ?
C17 C13 C14 C15 -148.6(3) ?
C12 C13 C14 C8 -59.9(3) ?
C18 C13 C14 C8 -179.0(2) ?
C17 C13 C14 C8 61.7(3) ?
C30 C8 C14 O14 79.6(3) ?
C1 C8 C14 O14 -39.7(3) ?
C9 C8 C14 O14 -156.7(2) ?
C30 C8 C14 C15 145.3(3) ?
C1 C8 C14 C15 25.9(3) ?
C9 C8 C14 C15 -91.0(3) ?
C30 C8 C14 C13 -64.1(3) ?
C1 C8 C14 C13 176.6(2) ?
C9 C8 C14 C13 59.6(3) ?
O14 C14 C15 O14 .0 ?
C13 C14 C15 O14 107.4(3) ?
C8 C14 C15 O14 -103.4(3) ?
O14 C14 C15 C16 -100.6(3) ?
C13 C14 C15 C16 6.8(4) ?
C8 C14 C15 C16 156.1(3) ?
O14 C15 C16 O16 30.0(5) ?
C14 C15 C16 O16 99.9(4) ?
O14 C15 C16 O16' -155.1(3) ?
C14 C15 C16 O16' -85.1(4) ?
C12 C13 C17 O17 -6.8(4) ?
C14 C13 C17 O17 -125.3(3) ?
C18 C13 C17 O17 109.0(3) ?
C12 C13 C17 C20 -179.9(3) ?
C14 C13 C17 C20 61.6(4) ?
C18 C13 C17 C20 -64.1(4) ?
O17 C17 C20 C21 -175.3(4) ?
C13 C17 C20 C21 -2.1(6) ?
O17 C17 C20 C22 .8(5) ?
C13 C17 C20 C22 174.0(3) ?
C22 C20 C21 O21 -1.0(5) ?
C17 C20 C21 O21 175.6(3) ?
C21 C20 C22 C23 .7(5) ?
C17 C20 C22 C23 -176.3(3) ?
C20 C22 C23 O21 -.2(5) ?
O7 C5 O4 C4 -170.5(4) ?
C29 C4 O4 C5 84.8(4) ?
C28 C4 O4 C5 -157.5(4) ?
C16 C15 O14 C14 120.6(3) ?
C14 C15 O14 C14 .0 ?
C15 C14 O14 C15 .0 ?
C13 C14 O14 C15 -109.6(3) ?
C8 C14 O14 C15 108.0(3) ?
O16 C16 O16' C31 .6(6) ?
C15 C16 O16' C31 -174.4(3) ?
C20 C21 O21 C23 .9(5) ?
C22 C23 O21 C21 -.5(5) ?

loop_
_cod_related_entry_id
_cod_related_entry_database
_cod_related_entry_code
1 ChemSpider 30652290
